data_7155734
loop_
_publ_author_name
'Erker, Gerhard'
'Wang, Tongdao'
'Kohrt, Sonja'
'Daniliuc, Constantin Gabriel'
'Kehr, Gerald'

_publ_section_title
;
 Borata-Wittig Olefination Reactions of Ketones, Carboxylic Esters and
 Amides with Bis(pentafluorophenyl)borata-alkene Reagents
;
_journal_name_full 'Org. Biomol. Chem.'
_journal_paper_doi 10.1039/C7OB01591G
_journal_year 2017
_chemical_formula_sum 'C38 H50 B F10 Li N2 O'
_chemical_formula_weight 758.55
_chemical_name_systematic
; 
 ? 
;
_space_group_IT_number 2
_symmetry_cell_setting triclinic
_symmetry_space_group_name_Hall '-P 1'
_symmetry_space_group_name_H-M 'P -1'
_atom_sites_solution_hydrogens geom
_atom_sites_solution_primary direct
_atom_sites_solution_secondary difmap
_audit_creation_method SHELXL-97
_audit_update_record
;
2017-05-10 deposited with the CCDC.
2017-06-30 downloaded from the CCDC.
;
_cell_angle_alpha 91.934(2)
_cell_angle_beta 94.577(1)
_cell_angle_gamma 99.948(1)
_cell_formula_units_Z 2
_cell_length_a 11.3860(2)
_cell_length_b 12.1287(3)
_cell_length_c 15.1316(3)
_cell_measurement_reflns_used 4208
_cell_measurement_temperature 223(2)
_cell_measurement_theta_max 28.28
_cell_measurement_theta_min 4.08
_cell_volume 2049.25(7)
_computing_cell_refinement 'Collect (Nonius B.V., 1998)'
_computing_data_collection 'Collect (Nonius B.V., 1998)'
_computing_data_reduction 'Denzo-SMN (Otwinowski & Minor, 1997)'
_computing_molecular_graphics 'XP (BrukerAXS, 2000)'
_computing_publication_material 'SHELXL-97 (Sheldrick, 1997)'
_computing_structure_refinement 'SHELXL-97 (Sheldrick, 1997)'
_computing_structure_solution 'SHELXS-97 (Sheldrick, 1990)'
_diffrn_ambient_temperature 223(2)
_diffrn_measured_fraction_theta_full 0.982
_diffrn_measured_fraction_theta_max 0.982
_diffrn_measurement_device_type 'Nonius KappaCCD APEXII'
_diffrn_measurement_method '\w and \f scans'
_diffrn_radiation_monochromator 'Montel mirror'
_diffrn_radiation_source 'rotating anode Nonius FR591'
_diffrn_radiation_type MoK\a
_diffrn_radiation_wavelength 0.71073
_diffrn_reflns_av_R_equivalents 0.032
_diffrn_reflns_av_sigmaI/netI 0.0384
_diffrn_reflns_limit_h_max 13
_diffrn_reflns_limit_h_min -13
_diffrn_reflns_limit_k_max 11
_diffrn_reflns_limit_k_min -14
_diffrn_reflns_limit_l_max 17
_diffrn_reflns_limit_l_min -17
_diffrn_reflns_number 16840
_diffrn_reflns_theta_full 25.00
_diffrn_reflns_theta_max 25.00
_diffrn_reflns_theta_min 4.15
_exptl_absorpt_coefficient_mu 0.104
_exptl_absorpt_correction_T_max 0.9938
_exptl_absorpt_correction_T_min 0.9816
_exptl_absorpt_correction_type multi-scan
_exptl_absorpt_process_details 'Denzo (Otwinowski, Borek, Majewski & Minor, 2003)'
_exptl_crystal_colour colourless
_exptl_crystal_density_diffrn 1.229
_exptl_crystal_density_method 'not measured'
_exptl_crystal_description prism
_exptl_crystal_F_000 796
_exptl_crystal_size_max 0.18
_exptl_crystal_size_mid 0.10
_exptl_crystal_size_min 0.06
_refine_diff_density_max 0.390
_refine_diff_density_min -0.187
_refine_diff_density_rms 0.042
_refine_ls_extinction_method none
_refine_ls_goodness_of_fit_ref 1.041
_refine_ls_hydrogen_treatment mixed
_refine_ls_matrix_type full
_refine_ls_number_parameters 490
_refine_ls_number_reflns 7108
_refine_ls_number_restraints 6
_refine_ls_restrained_S_all 1.046
_refine_ls_R_factor_all 0.0744
_refine_ls_R_factor_gt 0.0603
_refine_ls_shift/su_max 0.001
_refine_ls_shift/su_mean 0.000
_refine_ls_structure_factor_coef Fsqd
_refine_ls_weighting_details 'calc w=1/[\s^2^(Fo^2^)+(0.0409P)^2^+1.8704P] where P=(Fo^2^+2Fc^2^)/3'
_refine_ls_weighting_scheme calc
_refine_ls_wR_factor_gt 0.1347
_refine_ls_wR_factor_ref 0.1428
_reflns_number_gt 5706
_reflns_number_total 7108
_reflns_threshold_expression >2sigma(I)
_cod_data_source_file c7ob01591g2.cif
_cod_data_source_block erk8347
_cod_original_sg_symbol_H-M P-1
_cod_database_code 7155734

loop_
_symmetry_equiv_pos_as_xyz
'x, y, z'
'-x, -y, -z'

loop_
_atom_site_label
_atom_site_type_symbol
_atom_site_fract_x
_atom_site_fract_y
_atom_site_fract_z
_atom_site_U_iso_or_equiv
_atom_site_adp_type
_atom_site_occupancy
_atom_site_symmetry_multiplicity
_atom_site_calc_flag
_atom_site_refinement_flags
O1 O 0.43857(13) 0.49857(13) 0.29116(11) 0.0358(4) Uani 1 1 d .
C1 C 0.7258(2) 0.2790(2) 0.26034(16) 0.0378(5) Uani 1 1 d .
H1A H 0.7723 0.3535 0.2530 0.045 Uiso 1 1 calc R
H1B H 0.7345 0.2634 0.3234 0.045 Uiso 1 1 calc R
C2 C 0.5937(2) 0.2806(2) 0.23297(16) 0.0377(5) Uani 1 1 d .
H2A H 0.5860 0.3042 0.1718 0.045 Uiso 1 1 calc R
H2B H 0.5483 0.2043 0.2342 0.045 Uiso 1 1 calc R
C3 C 0.5392(2) 0.3581(2) 0.29228(16) 0.0370(5) Uani 1 1 d .
H3 H 0.5614 0.3444 0.3550 0.044 Uiso 1 1 calc R
C4 C 0.5636(2) 0.4864(2) 0.27993(17) 0.0401(6) Uani 1 1 d .
C5 C 0.6494(2) 0.5644(2) 0.3470(2) 0.0557(7) Uani 1 1 d .
H5A H 0.7187 0.5300 0.3656 0.067 Uiso 1 1 calc R
H5B H 0.6090 0.5800 0.3996 0.067 Uiso 1 1 calc R
C6 C 0.6891(3) 0.6726(3) 0.2997(3) 0.0822(11) Uani 1 1 d .
H6A H 0.6669 0.7367 0.3313 0.099 Uiso 1 1 calc R
H6B H 0.7761 0.6864 0.2968 0.099 Uiso 1 1 calc R
C7 C 0.6249(3) 0.6552(3) 0.2066(2) 0.0688(9) Uani 1 1 d .
H7A H 0.5508 0.6862 0.2038 0.083 Uiso 1 1 calc R
H7B H 0.6762 0.6908 0.1628 0.083 Uiso 1 1 calc R
C8 C 0.5985(3) 0.5286(2) 0.19023(19) 0.0505(7) Uani 1 1 d .
H8A H 0.6693 0.5004 0.1729 0.061 Uiso 1 1 calc R
H8B H 0.5326 0.5060 0.1439 0.061 Uiso 1 1 calc R
N1 N 0.77616(16) 0.19560(16) 0.20920(13) 0.0339(4) Uani 1 1 d .
C11 C 0.8670(2) 0.2455(2) 0.14988(17) 0.0416(6) Uani 1 1 d .
C12 C 0.9005(2) 0.1514(2) 0.09154(18) 0.0473(6) Uani 1 1 d .
H12A H 0.8313 0.1198 0.0501 0.057 Uiso 1 1 calc R
H12B H 0.9656 0.1834 0.0564 0.057 Uiso 1 1 calc R
C13 C 0.9390(2) 0.0585(2) 0.1445(2) 0.0512(7) Uani 1 1 d .
H13A H 0.9573 -0.0003 0.1045 0.061 Uiso 1 1 calc R
H13B H 1.0111 0.0878 0.1838 0.061 Uiso 1 1 calc R
C14 C 0.8380(2) 0.0111(2) 0.1986(2) 0.0506(7) Uani 1 1 d .
H14A H 0.8626 -0.0485 0.2340 0.061 Uiso 1 1 calc R
H14B H 0.7687 -0.0227 0.1581 0.061 Uiso 1 1 calc R
C15 C 0.8002(2) 0.0982(2) 0.26086(17) 0.0430(6) Uani 1 1 d .
C16 C 0.8080(3) 0.3200(3) 0.0863(2) 0.0615(8) Uani 1 1 d .
H16A H 0.7327 0.2782 0.0592 0.092 Uiso 1 1 calc R
H16B H 0.8607 0.3433 0.0405 0.092 Uiso 1 1 calc R
H16C H 0.7934 0.3856 0.1192 0.092 Uiso 1 1 calc R
C17 C 0.9805(3) 0.3162(3) 0.1979(2) 0.0599(8) Uani 1 1 d .
H17A H 0.9584 0.3637 0.2444 0.090 Uiso 1 1 calc R
H17B H 1.0236 0.3625 0.1559 0.090 Uiso 1 1 calc R
H17C H 1.0312 0.2671 0.2239 0.090 Uiso 1 1 calc R
C18 C 0.8951(3) 0.1277(3) 0.34099(19) 0.0596(8) Uani 1 1 d .
H18A H 0.9737 0.1487 0.3198 0.089 Uiso 1 1 calc R
H18B H 0.8943 0.0632 0.3772 0.089 Uiso 1 1 calc R
H18C H 0.8768 0.1899 0.3762 0.089 Uiso 1 1 calc R
C19 C 0.6827(3) 0.0426(2) 0.2960(2) 0.0566(8) Uani 1 1 d .
H19A H 0.6592 0.0930 0.3398 0.085 Uiso 1 1 calc R
H19B H 0.6941 -0.0265 0.3232 0.085 Uiso 1 1 calc R
H19C H 0.6207 0.0263 0.2473 0.085 Uiso 1 1 calc R
B1 B 0.3994(2) 0.3719(2) 0.28163(18) 0.0338(6) Uani 1 1 d .
C21 C 0.3108(2) 0.32761(19) 0.35817(15) 0.0350(5) Uani 1 1 d .
F22 F 0.19717(13) 0.46780(12) 0.32317(11) 0.0493(4) Uani 1 1 d .
C22 C 0.2166(2) 0.3802(2) 0.37420(16) 0.0380(5) Uani 1 1 d .
F23 F 0.04741(16) 0.40732(17) 0.44785(13) 0.0752(6) Uani 1 1 d .
C23 C 0.1369(2) 0.3508(2) 0.43670(19) 0.0511(7) Uani 1 1 d .
F24 F 0.07426(18) 0.22845(19) 0.54784(12) 0.0853(6) Uani 1 1 d .
C24 C 0.1506(3) 0.2614(3) 0.48729(18) 0.0551(7) Uani 1 1 d .
F25 F 0.25585(18) 0.11672(15) 0.52377(11) 0.0715(5) Uani 1 1 d .
C25 C 0.2427(3) 0.2047(2) 0.47425(17) 0.0506(7) Uani 1 1 d .
F26 F 0.40829(14) 0.17733(13) 0.40197(10) 0.0545(4) Uani 1 1 d .
C26 C 0.3202(2) 0.2375(2) 0.41129(16) 0.0413(6) Uani 1 1 d .
C31 C 0.3261(2) 0.33021(19) 0.18441(15) 0.0333(5) Uani 1 1 d .
F32 F 0.29876(14) 0.51200(12) 0.13901(10) 0.0499(4) Uani 1 1 d .
C32 C 0.2853(2) 0.39846(19) 0.12126(16) 0.0365(5) Uani 1 1 d .
F33 F 0.19002(17) 0.43338(14) -0.01723(10) 0.0642(5) Uani 1 1 d .
C33 C 0.2277(2) 0.3614(2) 0.03972(16) 0.0406(6) Uani 1 1 d .
F34 F 0.14775(15) 0.21053(14) -0.06181(10) 0.0584(4) Uani 1 1 d .
C34 C 0.2052(2) 0.2487(2) 0.01736(16) 0.0405(6) Uani 1 1 d .
F35 F 0.21539(15) 0.06520(12) 0.05724(10) 0.0550(4) Uani 1 1 d .
C35 C 0.2397(2) 0.1760(2) 0.07782(16) 0.0389(5) Uani 1 1 d .
F36 F 0.32760(13) 0.14073(11) 0.21474(10) 0.0466(4) Uani 1 1 d .
C36 C 0.2978(2) 0.2176(2) 0.15784(15) 0.0354(5) Uani 1 1 d .
N2 N 0.2357(2) 0.70972(18) 0.30465(14) 0.0429(5) Uani 1 1 d .
H2 H 0.171(3) 0.663(3) 0.332(2) 0.077(11) Uiso 1 1 d .
C41 C 0.3041(3) 0.7829(2) 0.38050(19) 0.0520(7) Uani 1 1 d .
C42 C 0.2307(3) 0.8670(3) 0.4148(2) 0.0670(9) Uani 1 1 d .
H42A H 0.1665 0.8271 0.4473 0.080 Uiso 1 1 calc R
H42B H 0.2824 0.9214 0.4567 0.080 Uiso 1 1 calc R
C43 C 0.1767(4) 0.9287(3) 0.3423(3) 0.0785(11) Uani 1 1 d .
H43A H 0.2406 0.9759 0.3142 0.094 Uiso 1 1 calc R
H43B H 0.1268 0.9777 0.3678 0.094 Uiso 1 1 calc R
C44 C 0.1019(4) 0.8487(3) 0.2736(2) 0.0806(11) Uani 1 1 d .
H44A H 0.0730 0.8917 0.2253 0.097 Uiso 1 1 calc R
H44B H 0.0317 0.8097 0.3004 0.097 Uiso 1 1 calc R
C45 C 0.1675(3) 0.7616(2) 0.23436(18) 0.0523(7) Uani 1 1 d .
C46 C 0.4235(3) 0.8406(4) 0.3555(3) 0.1033(15) Uani 1 1 d U
H46A H 0.4646 0.7860 0.3287 0.155 Uiso 1 1 calc R
H46B H 0.4712 0.8759 0.4081 0.155 Uiso 1 1 calc R
H46C H 0.4119 0.8972 0.3134 0.155 Uiso 1 1 calc R
C47 C 0.3243(5) 0.7035(4) 0.4540(2) 0.0975(14) Uani 1 1 d .
H47A H 0.2478 0.6624 0.4681 0.146 Uiso 1 1 calc R
H47B H 0.3644 0.7464 0.5064 0.146 Uiso 1 1 calc R
H47C H 0.3735 0.6513 0.4342 0.146 Uiso 1 1 calc R
C48 C 0.2529(5) 0.8142(4) 0.1680(2) 0.1023(15) Uani 1 1 d .
H48A H 0.3029 0.8816 0.1952 0.153 Uiso 1 1 calc R
H48B H 0.2069 0.8331 0.1157 0.153 Uiso 1 1 calc R
H48C H 0.3029 0.7612 0.1512 0.153 Uiso 1 1 calc R
C49 C 0.0794(4) 0.6677(4) 0.1861(3) 0.0960(14) Uani 1 1 d .
H49A H 0.1224 0.6156 0.1582 0.144 Uiso 1 1 calc R
H49B H 0.0302 0.6982 0.1411 0.144 Uiso 1 1 calc R
H49C H 0.0288 0.6289 0.2280 0.144 Uiso 1 1 calc R
Li1 Li 0.3252(4) 0.5851(4) 0.2658(3) 0.0484(10) Uani 1 1 d .

loop_
_atom_site_aniso_label
_atom_site_aniso_U_11
_atom_site_aniso_U_22
_atom_site_aniso_U_33
_atom_site_aniso_U_23
_atom_site_aniso_U_13
_atom_site_aniso_U_12
O1 0.0316(8) 0.0337(9) 0.0432(9) -0.0007(7) 0.0055(7) 0.0079(7)
C1 0.0365(13) 0.0392(13) 0.0391(13) 0.0016(10) 0.0031(10) 0.0107(10)
C2 0.0353(12) 0.0394(13) 0.0404(13) 0.0012(10) 0.0031(10) 0.0122(10)
C3 0.0343(12) 0.0413(14) 0.0363(13) 0.0007(10) 0.0019(10) 0.0100(10)
C4 0.0322(12) 0.0422(14) 0.0463(14) -0.0016(11) 0.0060(10) 0.0074(10)
C5 0.0411(15) 0.0553(18) 0.0667(19) -0.0115(14) -0.0056(13) 0.0049(13)
C6 0.065(2) 0.054(2) 0.117(3) -0.002(2) -0.007(2) -0.0106(17)
C7 0.071(2) 0.0475(18) 0.091(3) 0.0154(17) 0.0313(19) 0.0060(15)
C8 0.0498(16) 0.0460(16) 0.0598(17) 0.0103(13) 0.0211(13) 0.0113(12)
N1 0.0315(10) 0.0344(10) 0.0376(11) 0.0045(8) 0.0057(8) 0.0095(8)
C11 0.0403(13) 0.0401(14) 0.0468(14) 0.0043(11) 0.0123(11) 0.0092(11)
C12 0.0449(15) 0.0508(16) 0.0491(15) -0.0022(12) 0.0137(12) 0.0126(12)
C13 0.0426(15) 0.0518(17) 0.0626(18) -0.0081(13) 0.0059(13) 0.0194(12)
C14 0.0452(15) 0.0446(15) 0.0656(18) 0.0062(13) 0.0047(13) 0.0174(12)
C15 0.0409(14) 0.0443(15) 0.0479(15) 0.0126(12) 0.0033(11) 0.0168(11)
C16 0.078(2) 0.0586(19) 0.0588(18) 0.0233(15) 0.0294(16) 0.0284(16)
C17 0.0465(16) 0.0500(17) 0.081(2) -0.0119(15) 0.0200(15) 0.0001(13)
C18 0.0550(17) 0.078(2) 0.0517(17) 0.0118(15) -0.0020(13) 0.0298(16)
C19 0.0572(17) 0.0490(17) 0.0696(19) 0.0232(14) 0.0201(15) 0.0155(14)
B1 0.0331(14) 0.0339(14) 0.0356(14) 0.0020(11) 0.0034(11) 0.0092(11)
C21 0.0348(12) 0.0349(13) 0.0341(12) -0.0003(10) 0.0001(10) 0.0041(10)
F22 0.0418(8) 0.0409(8) 0.0690(10) 0.0084(7) 0.0102(7) 0.0146(6)
C22 0.0385(13) 0.0354(13) 0.0395(13) -0.0004(10) 0.0048(10) 0.0045(10)
F23 0.0537(10) 0.0853(14) 0.0938(14) -0.0055(11) 0.0334(10) 0.0221(9)
C23 0.0417(15) 0.0575(18) 0.0540(16) -0.0119(14) 0.0148(12) 0.0068(13)
F24 0.0768(13) 0.1135(17) 0.0624(12) 0.0140(11) 0.0358(10) -0.0080(12)
C24 0.0543(17) 0.0655(19) 0.0403(15) 0.0027(13) 0.0154(13) -0.0093(14)
F25 0.1049(15) 0.0584(11) 0.0487(10) 0.0221(8) 0.0087(9) 0.0032(10)
C25 0.0664(18) 0.0457(16) 0.0358(14) 0.0074(12) 0.0026(13) -0.0012(13)
F26 0.0628(10) 0.0493(9) 0.0556(9) 0.0129(7) 0.0006(8) 0.0218(8)
C26 0.0469(14) 0.0382(14) 0.0380(13) -0.0014(11) 0.0001(11) 0.0078(11)
C31 0.0306(12) 0.0343(13) 0.0370(12) 0.0031(10) 0.0066(9) 0.0091(9)
F32 0.0700(10) 0.0334(8) 0.0482(9) 0.0036(6) -0.0032(7) 0.0181(7)
C32 0.0391(13) 0.0324(13) 0.0398(13) 0.0025(10) 0.0057(10) 0.0098(10)
F33 0.0913(13) 0.0574(10) 0.0466(9) 0.0134(8) -0.0105(8) 0.0258(9)
C33 0.0456(14) 0.0453(15) 0.0337(13) 0.0092(11) 0.0039(11) 0.0140(11)
F34 0.0703(11) 0.0622(10) 0.0390(8) -0.0067(7) -0.0100(7) 0.0101(8)
C34 0.0394(13) 0.0489(15) 0.0323(13) -0.0021(11) 0.0003(10) 0.0071(11)
F35 0.0665(10) 0.0375(8) 0.0569(10) -0.0063(7) -0.0029(8) 0.0032(7)
C35 0.0376(13) 0.0358(13) 0.0435(14) -0.0016(11) 0.0070(11) 0.0062(10)
F36 0.0570(9) 0.0335(8) 0.0487(8) 0.0085(6) -0.0032(7) 0.0093(6)
C36 0.0348(12) 0.0377(13) 0.0358(13) 0.0078(10) 0.0053(10) 0.0102(10)
N2 0.0467(13) 0.0387(12) 0.0453(12) 0.0009(10) -0.0028(10) 0.0164(10)
C41 0.0498(16) 0.0542(17) 0.0517(16) -0.0126(13) -0.0025(13) 0.0144(13)
C42 0.073(2) 0.065(2) 0.065(2) -0.0140(16) 0.0077(16) 0.0202(17)
C43 0.112(3) 0.0485(19) 0.086(3) -0.0020(17) 0.022(2) 0.041(2)
C44 0.108(3) 0.082(3) 0.068(2) 0.0026(19) -0.003(2) 0.068(2)
C45 0.0682(18) 0.0541(17) 0.0423(15) 0.0054(13) -0.0016(13) 0.0347(15)
C46 0.057(2) 0.113(3) 0.127(3) -0.050(3) 0.020(2) -0.013(2)
C47 0.142(4) 0.102(3) 0.054(2) -0.011(2) -0.030(2) 0.056(3)
C48 0.164(4) 0.102(3) 0.059(2) 0.031(2) 0.040(3) 0.052(3)
C49 0.086(3) 0.108(3) 0.094(3) -0.030(2) -0.046(2) 0.049(2)
Li1 0.053(3) 0.041(2) 0.054(3) 0.000(2) 0.001(2) 0.018(2)

loop_
_atom_type_symbol
_atom_type_description
_atom_type_scat_dispersion_real
_atom_type_scat_dispersion_imag
_atom_type_scat_source
C C 0.0033 0.0016 'International Tables Vol C Tables 4.2.6.8 and 6.1.1.4'
H H 0.0000 0.0000 'International Tables Vol C Tables 4.2.6.8 and 6.1.1.4'
B B 0.0013 0.0007 'International Tables Vol C Tables 4.2.6.8 and 6.1.1.4'
N N 0.0061 0.0033 'International Tables Vol C Tables 4.2.6.8 and 6.1.1.4'
O O 0.0106 0.0060 'International Tables Vol C Tables 4.2.6.8 and 6.1.1.4'
F F 0.0171 0.0103 'International Tables Vol C Tables 4.2.6.8 and 6.1.1.4'
Li Li -0.0003 0.0001 'International Tables Vol C Tables 4.2.6.8 and 6.1.1.4'

loop_
_geom_angle_atom_site_label_1
_geom_angle_atom_site_label_2
_geom_angle_atom_site_label_3
_geom_angle
C4 O1 B1 90.43(16)
C4 O1 Li1 144.1(2)
B1 O1 Li1 117.6(2)
N1 C1 C2 113.9(2)
N1 C1 H1A 108.8
C2 C1 H1A 108.8
N1 C1 H1B 108.8
C2 C1 H1B 108.8
H1A C1 H1B 107.7
C3 C2 C1 113.4(2)
C3 C2 H2A 108.9
C1 C2 H2A 108.9
C3 C2 H2B 108.9
C1 C2 H2B 108.9
H2A C2 H2B 107.7
C2 C3 C4 119.9(2)
C2 C3 B1 124.1(2)
C4 C3 B1 84.12(17)
C2 C3 H3 108.8
C4 C3 H3 108.8
B1 C3 H3 108.8
O1 C4 C8 109.7(2)
O1 C4 C5 110.2(2)
C8 C4 C5 103.8(2)
O1 C4 C3 93.64(17)
C8 C4 C3 118.8(2)
C5 C4 C3 120.1(2)
C4 C5 C6 106.3(3)
C4 C5 H5A 110.5
C6 C5 H5A 110.5
C4 C5 H5B 110.5
C6 C5 H5B 110.5
H5A C5 H5B 108.7
C7 C6 C5 106.2(3)
C7 C6 H6A 110.5
C5 C6 H6A 110.5
C7 C6 H6B 110.5
C5 C6 H6B 110.5
H6A C6 H6B 108.7
C8 C7 C6 104.1(3)
C8 C7 H7A 110.9
C6 C7 H7A 110.9
C8 C7 H7B 110.9
C6 C7 H7B 110.9
H7A C7 H7B 109.0
C7 C8 C4 103.2(2)
C7 C8 H8A 111.1
C4 C8 H8A 111.1
C7 C8 H8B 111.1
C4 C8 H8B 111.1
H8A C8 H8B 109.1
C1 N1 C11 113.91(18)
C1 N1 C15 113.88(18)
C11 N1 C15 118.18(18)
N1 C11 C16 107.9(2)
N1 C11 C17 114.8(2)
C16 C11 C17 108.5(2)
N1 C11 C12 109.0(2)
C16 C11 C12 106.2(2)
C17 C11 C12 110.0(2)
C13 C12 C11 113.1(2)
C13 C12 H12A 109.0
C11 C12 H12A 109.0
C13 C12 H12B 109.0
C11 C12 H12B 109.0
H12A C12 H12B 107.8
C14 C13 C12 108.1(2)
C14 C13 H13A 110.1
C12 C13 H13A 110.1
C14 C13 H13B 110.1
C12 C13 H13B 110.1
H13A C13 H13B 108.4
C13 C14 C15 113.7(2)
C13 C14 H14A 108.8
C15 C14 H14A 108.8
C13 C14 H14B 108.8
C15 C14 H14B 108.8
H14A C14 H14B 107.7
N1 C15 C14 109.2(2)
N1 C15 C19 108.25(19)
C14 C15 C19 106.8(2)
N1 C15 C18 114.9(2)
C14 C15 C18 109.5(2)
C19 C15 C18 107.8(2)
C11 C16 H16A 109.5
C11 C16 H16B 109.5
H16A C16 H16B 109.5
C11 C16 H16C 109.5
H16A C16 H16C 109.5
H16B C16 H16C 109.5
C11 C17 H17A 109.5
C11 C17 H17B 109.5
H17A C17 H17B 109.5
C11 C17 H17C 109.5
H17A C17 H17C 109.5
H17B C17 H17C 109.5
C15 C18 H18A 109.5
C15 C18 H18B 109.5
H18A C18 H18B 109.5
C15 C18 H18C 109.5
H18A C18 H18C 109.5
H18B C18 H18C 109.5
C15 C19 H19A 109.5
C15 C19 H19B 109.5
H19A C19 H19B 109.5
C15 C19 H19C 109.5
H19A C19 H19C 109.5
H19B C19 H19C 109.5
O1 B1 C3 89.18(17)
O1 B1 C21 110.79(19)
C3 B1 C21 120.08(19)
O1 B1 C31 112.46(18)
C3 B1 C31 115.94(19)
C21 B1 C31 107.29(19)
C22 C21 C26 113.9(2)
C22 C21 B1 120.1(2)
C26 C21 B1 126.0(2)
C22 F22 Li1 128.07(17)
C21 C22 F22 118.4(2)
C21 C22 C23 125.3(2)
F22 C22 C23 116.4(2)
F23 C23 C24 120.5(2)
F23 C23 C22 121.1(3)
C24 C23 C22 118.4(3)
F24 C24 C23 120.6(3)
F24 C24 C25 120.1(3)
C23 C24 C25 119.3(2)
F25 C25 C24 119.3(2)
F25 C25 C26 120.5(3)
C24 C25 C26 120.2(2)
F26 C26 C25 116.8(2)
F26 C26 C21 120.2(2)
C25 C26 C21 123.0(2)
C36 C31 C32 112.4(2)
C36 C31 B1 121.25(19)
C32 C31 B1 126.4(2)
C32 F32 Li1 123.40(18)
C33 C32 F32 114.8(2)
C33 C32 C31 125.0(2)
F32 C32 C31 120.2(2)
F33 C33 C34 119.7(2)
F33 C33 C32 121.1(2)
C34 C33 C32 119.2(2)
F34 C34 C33 120.2(2)
F34 C34 C35 120.9(2)
C33 C34 C35 118.9(2)
F35 C35 C36 121.3(2)
F35 C35 C34 119.3(2)
C36 C35 C34 119.4(2)
F36 C36 C35 116.1(2)
F36 C36 C31 118.8(2)
C35 C36 C31 125.1(2)
C45 N2 C41 119.1(2)
C45 N2 Li1 117.7(2)
C41 N2 Li1 112.0(2)
C45 N2 H2 102(2)
C41 N2 H2 104(2)
Li1 N2 H2 98(2)
C46 C41 N2 111.4(3)
C46 C41 C47 108.8(3)
N2 C41 C47 105.4(3)
C46 C41 C42 111.5(3)
N2 C41 C42 111.2(2)
C47 C41 C42 108.3(3)
C43 C42 C41 113.1(3)
C43 C42 H42A 109.0
C41 C42 H42A 109.0
C43 C42 H42B 109.0
C41 C42 H42B 109.0
H42A C42 H42B 107.8
C42 C43 C44 111.1(3)
C42 C43 H43A 109.4
C44 C43 H43A 109.4
C42 C43 H43B 109.4
C44 C43 H43B 109.4
H43A C43 H43B 108.0
C43 C44 C45 114.3(3)
C43 C44 H44A 108.7
C45 C44 H44A 108.7
C43 C44 H44B 108.7
C45 C44 H44B 108.7
H44A C44 H44B 107.6
N2 C45 C49 106.6(3)
N2 C45 C44 111.6(2)
C49 C45 C44 110.3(3)
N2 C45 C48 109.4(3)
C49 C45 C48 108.0(3)
C44 C45 C48 110.7(3)
C41 C46 H46A 109.5
C41 C46 H46B 109.5
H46A C46 H46B 109.5
C41 C46 H46C 109.5
H46A C46 H46C 109.5
H46B C46 H46C 109.5
C41 C47 H47A 109.5
C41 C47 H47B 109.5
H47A C47 H47B 109.5
C41 C47 H47C 109.5
H47A C47 H47C 109.5
H47B C47 H47C 109.5
C45 C48 H48A 109.5
C45 C48 H48B 109.5
H48A C48 H48B 109.5
C45 C48 H48C 109.5
H48A C48 H48C 109.5
H48B C48 H48C 109.5
C45 C49 H49A 109.5
C45 C49 H49B 109.5
H49A C49 H49B 109.5
C45 C49 H49C 109.5
H49A C49 H49C 109.5
H49B C49 H49C 109.5
O1 Li1 N2 149.2(3)
O1 Li1 F32 88.47(19)
N2 Li1 F32 122.2(2)
O1 Li1 F22 89.95(19)
N2 Li1 F22 88.71(19)
F32 Li1 F22 97.0(2)

loop_
_geom_bond_atom_site_label_1
_geom_bond_atom_site_label_2
_geom_bond_distance
O1 C4 1.478(3)
O1 B1 1.522(3)
O1 Li1 1.825(4)
C1 N1 1.473(3)
C1 C2 1.532(3)
C1 H1A 0.9800
C1 H1B 0.9800
C2 C3 1.519(3)
C2 H2A 0.9800
C2 H2B 0.9800
C3 C4 1.553(3)
C3 B1 1.626(3)
C3 H3 0.9900
C4 C8 1.525(4)
C4 C5 1.528(4)
C5 C6 1.533(5)
C5 H5A 0.9800
C5 H5B 0.9800
C6 C7 1.525(5)
C6 H6A 0.9800
C6 H6B 0.9800
C7 C8 1.520(4)
C7 H7A 0.9800
C7 H7B 0.9800
C8 H8A 0.9800
C8 H8B 0.9800
N1 C11 1.487(3)
N1 C15 1.490(3)
C11 C16 1.536(4)
C11 C17 1.536(4)
C11 C12 1.537(3)
C12 C13 1.510(4)
C12 H12A 0.9800
C12 H12B 0.9800
C13 C14 1.509(4)
C13 H13A 0.9800
C13 H13B 0.9800
C14 C15 1.531(4)
C14 H14A 0.9800
C14 H14B 0.9800
C15 C19 1.534(4)
C15 C18 1.547(4)
C16 H16A 0.9700
C16 H16B 0.9700
C16 H16C 0.9700
C17 H17A 0.9700
C17 H17B 0.9700
C17 H17C 0.9700
C18 H18A 0.9700
C18 H18B 0.9700
C18 H18C 0.9700
C19 H19A 0.9700
C19 H19B 0.9700
C19 H19C 0.9700
B1 C21 1.640(3)
B1 C31 1.650(3)
C21 C22 1.372(3)
C21 C26 1.392(3)
F22 C22 1.373(3)
F22 Li1 2.115(5)
C22 C23 1.375(4)
F23 C23 1.341(3)
C23 C24 1.372(4)
F24 C24 1.336(3)
C24 C25 1.372(4)
F25 C25 1.347(3)
C25 C26 1.373(4)
F26 C26 1.351(3)
C31 C36 1.386(3)
C31 C32 1.389(3)
F32 C32 1.374(3)
F32 Li1 2.064(5)
C32 C33 1.373(3)
F33 C33 1.345(3)
C33 C34 1.373(4)
F34 C34 1.345(3)
C34 C35 1.373(3)
F35 C35 1.345(3)
C35 C36 1.369(3)
F36 C36 1.357(3)
N2 C45 1.488(3)
N2 C41 1.504(3)
N2 Li1 2.058(5)
N2 H2 0.98(4)
C41 C46 1.501(5)
C41 C47 1.525(5)
C41 C42 1.528(4)
C42 C43 1.500(5)
C42 H42A 0.9800
C42 H42B 0.9800
C43 C44 1.502(5)
C43 H43A 0.9800
C43 H43B 0.9800
C44 C45 1.525(4)
C44 H44A 0.9800
C44 H44B 0.9800
C45 C49 1.506(5)
C45 C48 1.531(5)
C46 H46A 0.9700
C46 H46B 0.9700
C46 H46C 0.9700
C47 H47A 0.9700
C47 H47B 0.9700
C47 H47C 0.9700
C48 H48A 0.9700
C48 H48B 0.9700
C48 H48C 0.9700
C49 H49A 0.9700
C49 H49B 0.9700
C49 H49C 0.9700

loop_
_geom_torsion_atom_site_label_1
_geom_torsion_atom_site_label_2
_geom_torsion_atom_site_label_3
_geom_torsion_atom_site_label_4
_geom_torsion
N1 C1 C2 C3 173.99(19)
C1 C2 C3 C4 78.8(3)
C1 C2 C3 B1 -177.0(2)
B1 O1 C4 C8 109.5(2)
Li1 O1 C4 C8 -33.8(4)
B1 O1 C4 C5 -136.8(2)
Li1 O1 C4 C5 80.0(4)
B1 O1 C4 C3 -12.86(18)
Li1 O1 C4 C3 -156.1(3)
C2 C3 C4 O1 138.3(2)
B1 C3 C4 O1 12.10(17)
C2 C3 C4 C8 23.4(3)
B1 C3 C4 C8 -102.8(2)
C2 C3 C4 C5 -105.9(3)
B1 C3 C4 C5 128.0(2)
O1 C4 C5 C6 -93.7(3)
C8 C4 C5 C6 23.7(3)
C3 C4 C5 C6 159.4(3)
C4 C5 C6 C7 0.3(4)
C5 C6 C7 C8 -24.4(4)
C6 C7 C8 C4 39.2(3)
O1 C4 C8 C7 78.9(3)
C5 C4 C8 C7 -38.9(3)
C3 C4 C8 C7 -175.2(2)
C2 C1 N1 C11 111.9(2)
C2 C1 N1 C15 -108.5(2)
C1 N1 C11 C16 -57.7(3)
C15 N1 C11 C16 164.6(2)
C1 N1 C11 C17 63.4(3)
C15 N1 C11 C17 -74.3(3)
C1 N1 C11 C12 -172.6(2)
C15 N1 C11 C12 49.6(3)
N1 C11 C12 C13 -53.5(3)
C16 C11 C12 C13 -169.5(2)
C17 C11 C12 C13 73.2(3)
C11 C12 C13 C14 58.2(3)
C12 C13 C14 C15 -57.6(3)
C1 N1 C15 C14 173.4(2)
C11 N1 C15 C14 -48.9(3)
C1 N1 C15 C19 57.4(3)
C11 N1 C15 C19 -164.9(2)
C1 N1 C15 C18 -63.2(3)
C11 N1 C15 C18 74.6(3)
C13 C14 C15 N1 52.0(3)
C13 C14 C15 C19 168.9(2)
C13 C14 C15 C18 -74.6(3)
C4 O1 B1 C3 12.26(17)
Li1 O1 B1 C3 169.0(2)
C4 O1 B1 C21 134.32(19)
Li1 O1 B1 C21 -69.0(3)
C4 O1 B1 C31 -105.62(19)
Li1 O1 B1 C31 51.1(3)
C2 C3 B1 O1 -134.0(2)
C4 C3 B1 O1 -11.72(16)
C2 C3 B1 C21 112.3(3)
C4 C3 B1 C21 -125.4(2)
C2 C3 B1 C31 -19.3(3)
C4 C3 B1 C31 103.0(2)
O1 B1 C21 C22 47.9(3)
C3 B1 C21 C22 149.6(2)
C31 B1 C21 C22 -75.2(3)
O1 B1 C21 C26 -132.5(2)
C3 B1 C21 C26 -30.9(4)
C31 B1 C21 C26 104.4(3)
C26 C21 C22 F22 -177.9(2)
B1 C21 C22 F22 1.7(3)
C26 C21 C22 C23 0.7(4)
B1 C21 C22 C23 -179.7(2)
Li1 F22 C22 C21 -31.8(3)
Li1 F22 C22 C23 149.6(2)
C21 C22 C23 F23 179.9(2)
F22 C22 C23 F23 -1.6(4)
C21 C22 C23 C24 -0.6(4)
F22 C22 C23 C24 178.0(2)
F23 C23 C24 F24 0.7(4)
C22 C23 C24 F24 -178.9(3)
F23 C23 C24 C25 179.7(3)
C22 C23 C24 C25 0.2(4)
F24 C24 C25 F25 -0.8(4)
C23 C24 C25 F25 -179.8(3)
F24 C24 C25 C26 179.1(3)
C23 C24 C25 C26 0.1(4)
F25 C25 C26 F26 0.2(4)
C24 C25 C26 F26 -179.7(2)
F25 C25 C26 C21 179.9(2)
C24 C25 C26 C21 0.0(4)
C22 C21 C26 F26 179.3(2)
B1 C21 C26 F26 -0.2(4)
C22 C21 C26 C25 -0.3(4)
B1 C21 C26 C25 -179.9(2)
O1 B1 C31 C36 170.73(19)
C3 B1 C31 C36 70.1(3)
C21 B1 C31 C36 -67.2(3)
O1 B1 C31 C32 -9.8(3)
C3 B1 C31 C32 -110.4(3)
C21 B1 C31 C32 112.2(2)
Li1 F32 C32 C33 157.8(2)
Li1 F32 C32 C31 -20.8(3)
C36 C31 C32 C33 -2.6(3)
B1 C31 C32 C33 177.9(2)
C36 C31 C32 F32 175.8(2)
B1 C31 C32 F32 -3.6(3)
F32 C32 C33 F33 0.8(3)
C31 C32 C33 F33 179.4(2)
F32 C32 C33 C34 -177.1(2)
C31 C32 C33 C34 1.4(4)
F33 C33 C34 F34 1.3(4)
C32 C33 C34 F34 179.3(2)
F33 C33 C34 C35 -177.2(2)
C32 C33 C34 C35 0.8(4)
F34 C34 C35 F35 -0.1(4)
C33 C34 C35 F35 178.4(2)
F34 C34 C35 C36 -179.9(2)
C33 C34 C35 C36 -1.4(4)
F35 C35 C36 F36 -0.8(3)
C34 C35 C36 F36 179.0(2)
F35 C35 C36 C31 -179.9(2)
C34 C35 C36 C31 0.0(4)
C32 C31 C36 F36 -177.11(19)
B1 C31 C36 F36 2.4(3)
C32 C31 C36 C35 1.9(3)
B1 C31 C36 C35 -178.6(2)
C45 N2 C41 C46 -82.0(3)
Li1 N2 C41 C46 61.0(3)
C45 N2 C41 C47 160.2(3)
Li1 N2 C41 C47 -56.9(3)
C45 N2 C41 C42 43.1(4)
Li1 N2 C41 C42 -174.0(2)
C46 C41 C42 C43 76.2(4)
N2 C41 C42 C43 -48.9(4)
C47 C41 C42 C43 -164.2(3)
C41 C42 C43 C44 55.5(4)
C42 C43 C44 C45 -54.4(4)
C41 N2 C45 C49 -162.1(3)
Li1 N2 C45 C49 57.0(3)
C41 N2 C45 C44 -41.6(4)
Li1 N2 C45 C44 177.6(3)
C41 N2 C45 C48 81.3(3)
Li1 N2 C45 C48 -59.5(3)
C43 C44 C45 N2 46.3(4)
C43 C44 C45 C49 164.6(3)
C43 C44 C45 C48 -75.8(4)
C4 O1 Li1 N2 -97.6(6)
B1 O1 Li1 N2 124.8(5)
C4 O1 Li1 F32 78.0(4)
B1 O1 Li1 F32 -59.5(2)
C4 O1 Li1 F22 175.0(3)
B1 O1 Li1 F22 37.4(2)
C45 N2 Li1 O1 163.6(5)
C41 N2 Li1 O1 20.1(6)
C45 N2 Li1 F32 -11.2(4)
C41 N2 Li1 F32 -154.7(3)
C45 N2 Li1 F22 -108.6(2)
C41 N2 Li1 F22 107.9(2)
C32 F32 Li1 O1 47.0(3)
C32 F32 Li1 N2 -135.7(2)
C32 F32 Li1 F22 -42.8(3)
C22 F22 Li1 O1 12.2(3)
C22 F22 Li1 N2 -137.0(2)
C22 F22 Li1 F32 100.6(2)

loop_
_platon_squeeze_void_nr
_platon_squeeze_void_average_x
_platon_squeeze_void_average_y
_platon_squeeze_void_average_z
_platon_squeeze_void_volume
_platon_squeeze_void_count_electrons
_platon_squeeze_void_content
1 0.059 0.443 0.650 10 0 ' '
2 0.500 0.000 1.000 161 42 ' '
3 0.941 0.557 0.350 10 0 ' '
